data_7030406
loop_
_publ_author_name
'Breunig, Hans J.'
'Nema, Mihai G.'
'Silvestru, Cristian'
'Soran, Albert P.'
'Varga, Richard A.'

_publ_section_title
;
 Organobismuth compounds with the pincer ligand 2,6-(Me2NCH2)2C6H3:
 monoorganobismuth(III) carbonate, sulfate, nitrate, and a
 diorganobismuthenium(III) salt.
;
_journal_issue 46
_journal_name_full 'Dalton transactions (Cambridge, England : 2003)'
_journal_page_first 11277
_journal_page_last 11284
_journal_paper_doi 10.1039/c0dt00927j
_journal_volume 39
_journal_year 2010
_chemical_formula_moiety 'C12 H19 Bi N2 O4 S'
_chemical_formula_sum 'C12 H19 Bi N2 O4 S'
_chemical_formula_weight 496.33
_chemical_name_systematic
;
?
;
_space_group_IT_number 7
_symmetry_cell_setting monoclinic
_symmetry_space_group_name_Hall 'P -2yc'
_symmetry_space_group_name_H-M 'P 1 c 1'
_atom_sites_solution_hydrogens geom
_atom_sites_solution_primary direct
_atom_sites_solution_secondary difmap
_audit_creation_method SHELXL-97
_cell_angle_alpha 90.00
_cell_angle_beta 111.525(3)
_cell_angle_gamma 90.00
_cell_formula_units_Z 2
_cell_length_a 9.0893(18)
_cell_length_b 8.5626(17)
_cell_length_c 11.564(2)
_cell_measurement_reflns_used 3838
_cell_measurement_temperature 297(2)
_cell_measurement_theta_max 25.73
_cell_measurement_theta_min 2.38
_cell_volume 837.2(3)
_computing_cell_refinement 'Bruker SMART'
_computing_data_collection 'Bruker SMART'
_computing_data_reduction 'Bruker SAINT'
_computing_molecular_graphics 'Bruker SHELXTL'
_computing_publication_material 'Bruker SHELXTL'
_computing_structure_refinement 'Bruker SHELXTL'
_computing_structure_solution 'Bruker SHELXTL'
_diffrn_ambient_temperature 297(2)
_diffrn_measured_fraction_theta_full 1.000
_diffrn_measured_fraction_theta_max 1.000
_diffrn_measurement_device_type 'CCD area detector'
_diffrn_measurement_method 'phi and omega scans'
_diffrn_radiation_monochromator graphite
_diffrn_radiation_source 'fine-focus sealed tube'
_diffrn_radiation_type MoK\a
_diffrn_radiation_wavelength 0.71073
_diffrn_reflns_av_R_equivalents 0.0557
_diffrn_reflns_av_sigmaI/netI 0.0759
_diffrn_reflns_limit_h_max 10
_diffrn_reflns_limit_h_min -10
_diffrn_reflns_limit_k_max 10
_diffrn_reflns_limit_k_min -10
_diffrn_reflns_limit_l_max 13
_diffrn_reflns_limit_l_min -13
_diffrn_reflns_number 7704
_diffrn_reflns_theta_full 24.98
_diffrn_reflns_theta_max 24.98
_diffrn_reflns_theta_min 2.38
_exptl_absorpt_coefficient_mu 10.667
_exptl_absorpt_correction_T_max 0.123
_exptl_absorpt_correction_T_min 0.053
_exptl_absorpt_correction_type multi-scan
_exptl_absorpt_process_details 'Bruker, 2001.'
_exptl_crystal_colour colourless
_exptl_crystal_density_diffrn 1.969
_exptl_crystal_density_method 'not measured'
_exptl_crystal_description block
_exptl_crystal_F_000 472
_exptl_crystal_size_max 0.38
_exptl_crystal_size_mid 0.26
_exptl_crystal_size_min 0.20
_refine_diff_density_max 1.963
_refine_diff_density_min -1.824
_refine_diff_density_rms 0.210
_refine_ls_abs_structure_details 'Flack H D (1983), Acta Cryst. A39, 876-881'
_refine_ls_abs_structure_Flack 0.016(16)
_refine_ls_extinction_method none
_refine_ls_goodness_of_fit_ref 1.100
_refine_ls_hydrogen_treatment constr
_refine_ls_matrix_type full
_refine_ls_number_parameters 185
_refine_ls_number_reflns 2932
_refine_ls_number_restraints 2
_refine_ls_restrained_S_all 1.100
_refine_ls_R_factor_all 0.0461
_refine_ls_R_factor_gt 0.0452
_refine_ls_shift/su_max 0.002
_refine_ls_shift/su_mean 0.000
_refine_ls_structure_factor_coef Fsqd
_refine_ls_weighting_details 'calc w=1/[\s^2^(Fo^2^)+(0.0421P)^2^+2.7879P] where P=(Fo^2^+2Fc^2^)/3'
_refine_ls_weighting_scheme calc
_refine_ls_wR_factor_gt 0.1100
_refine_ls_wR_factor_ref 0.1106
_reflns_number_gt 2858
_reflns_number_total 2932
_reflns_threshold_expression >2sigma(I)
_cod_data_source_file c0dt00927j.txt
_cod_data_source_block 51alb
_cod_depositor_comments
;
The following automatic conversions were performed:

'_symmetry_cell_setting' value 'Monoclinic' changed to 'monoclinic'
according to
/usr/data/users/saulius/automatic-downloads/retrospective/RSC/lib/dictionaries/cif_core.dic
dictionary named 'cif_core.dic' version 2.4.2 from 2011-04-26.

Automatic conversion script
Id: cif_fix_values 2281 2013-09-26 08:29:07Z andrius 
;
_cod_original_sg_symbol_H-M 'Pc '
_cod_database_code 7030406

loop_
_symmetry_equiv_pos_as_xyz
'x, y, z'
'x, -y, z+1/2'

loop_
_atom_site_label
_atom_site_type_symbol
_atom_site_fract_x
_atom_site_fract_y
_atom_site_fract_z
_atom_site_U_iso_or_equiv
_atom_site_adp_type
_atom_site_occupancy
_atom_site_symmetry_multiplicity
_atom_site_calc_flag
_atom_site_refinement_flags
Bi1 Bi -0.00300(4) 0.90605(4) 0.74980(4) 0.02904(15) Uani 1 1 d .
C1 C 0.1756(15) 0.7359(14) 0.7472(12) 0.032(3) Uani 1 1 d .
C2 C 0.3327(16) 0.7656(18) 0.8247(15) 0.045(4) Uani 1 1 d .
C3 C 0.445(2) 0.658(2) 0.8138(19) 0.060(5) Uani 1 1 d .
H3 H 0.5504 0.6693 0.8646 0.072 Uiso 1 1 calc R
C4 C 0.404(2) 0.541(2) 0.733(2) 0.074(6) Uani 1 1 d .
H4 H 0.4816 0.4740 0.7289 0.089 Uiso 1 1 calc R
C5 C 0.242(2) 0.515(2) 0.6528(19) 0.061(5) Uani 1 1 d .
H5 H 0.2146 0.4338 0.5951 0.073 Uiso 1 1 calc R
C6 C 0.1315(19) 0.6146(14) 0.6655(15) 0.036(3) Uani 1 1 d .
C7 C 0.3698(18) 0.8946(17) 0.9095(16) 0.048(4) Uani 1 1 d .
H7A H 0.4796 0.9241 0.9302 0.058 Uiso 1 1 calc R
H7B H 0.3561 0.8636 0.9855 0.058 Uiso 1 1 calc R
C8 C 0.323(2) 1.136(3) 0.7699(17) 0.071(6) Uani 1 1 d .
H8A H 0.2432 1.2127 0.7294 0.106 Uiso 1 1 calc R
H8B H 0.3418 1.0727 0.7084 0.106 Uiso 1 1 calc R
H8C H 0.4188 1.1880 0.8196 0.106 Uiso 1 1 calc R
C9 C 0.260(2) 1.147(2) 0.9482(16) 0.056(4) Uani 1 1 d .
H9A H 0.2215 1.0974 1.0059 0.084 Uiso 1 1 calc R
H9B H 0.1908 1.2318 0.9077 0.084 Uiso 1 1 calc R
H9C H 0.3644 1.1875 0.9921 0.084 Uiso 1 1 calc R
C10 C -0.043(2) 0.6093(17) 0.5811(16) 0.046(4) Uani 1 1 d .
H10A H -0.0595 0.6738 0.5084 0.055 Uiso 1 1 calc R
H10B H -0.0719 0.5030 0.5534 0.055 Uiso 1 1 calc R
C11 C -0.155(2) 0.555(2) 0.7399(19) 0.057(4) Uani 1 1 d .
H11A H -0.1904 0.6087 0.7975 0.085 Uiso 1 1 calc R
H11B H -0.0527 0.5095 0.7839 0.085 Uiso 1 1 calc R
H11C H -0.2285 0.4740 0.6991 0.085 Uiso 1 1 calc R
C12 C -0.300(2) 0.706(3) 0.561(2) 0.078(6) Uani 1 1 d .
H12A H -0.2923 0.7860 0.5054 0.118 Uiso 1 1 calc R
H12B H -0.3625 0.7428 0.6065 0.118 Uiso 1 1 calc R
H12C H -0.3491 0.6150 0.5138 0.118 Uiso 1 1 calc R
N1 N 0.2654(15) 1.0323(16) 0.8537(11) 0.044(3) Uani 1 1 d .
N2 N -0.1425(14) 0.6656(15) 0.6471(11) 0.042(3) Uani 1 1 d .
O1 O -0.0243(13) 0.9651(12) 0.5479(9) 0.044(2) Uani 1 1 d .
O2 O 0.0236(12) 1.1873(11) 0.4473(9) 0.040(2) Uani 1 1 d .
O3 O -0.1166(17) 1.2133(14) 0.5897(11) 0.063(3) Uani 1 1 d .
O4 O -0.2385(16) 1.0924(14) 0.3872(12) 0.061(3) Uani 1 1 d .
S1 S -0.0932(5) 1.1177(4) 0.4940(3) 0.0373(8) Uani 1 1 d .

loop_
_atom_site_aniso_label
_atom_site_aniso_U_11
_atom_site_aniso_U_22
_atom_site_aniso_U_33
_atom_site_aniso_U_23
_atom_site_aniso_U_13
_atom_site_aniso_U_12
Bi1 0.0323(2) 0.0277(2) 0.0269(2) -0.0052(3) 0.01062(15) -0.0019(4)
C1 0.033(7) 0.030(7) 0.036(7) 0.011(6) 0.016(5) 0.010(5)
C2 0.032(7) 0.046(9) 0.057(9) 0.013(7) 0.016(7) 0.003(6)
C3 0.043(9) 0.050(10) 0.084(13) 0.012(10) 0.020(9) 0.010(8)
C4 0.055(12) 0.059(11) 0.133(19) 0.013(13) 0.063(13) 0.016(10)
C5 0.068(12) 0.042(9) 0.097(14) -0.002(9) 0.059(11) 0.008(8)
C6 0.052(9) 0.016(6) 0.046(9) 0.007(6) 0.023(7) 0.004(6)
C7 0.027(7) 0.060(10) 0.047(9) -0.002(7) 0.001(7) -0.007(6)
C8 0.043(9) 0.137(17) 0.051(10) 0.043(11) 0.038(8) 0.020(10)
C9 0.073(12) 0.040(8) 0.058(10) -0.017(8) 0.028(9) -0.024(9)
C10 0.065(11) 0.034(8) 0.040(9) -0.013(6) 0.019(8) -0.013(7)
C11 0.067(12) 0.042(8) 0.073(12) -0.012(9) 0.038(10) -0.004(8)
C12 0.038(9) 0.101(16) 0.076(13) -0.020(12) -0.003(9) -0.010(10)
N1 0.044(7) 0.047(7) 0.037(7) -0.011(6) 0.011(5) -0.016(6)
N2 0.038(7) 0.043(7) 0.044(7) -0.003(6) 0.012(5) -0.013(6)
O1 0.059(6) 0.036(5) 0.043(6) 0.017(5) 0.025(5) 0.015(5)
O2 0.056(6) 0.033(5) 0.035(5) 0.000(4) 0.024(5) -0.010(4)
O3 0.097(10) 0.045(6) 0.058(7) -0.009(5) 0.041(7) 0.007(6)
O4 0.048(7) 0.086(10) 0.047(7) 0.004(5) 0.015(6) 0.007(5)
S1 0.051(2) 0.0303(17) 0.0352(19) 0.0022(14) 0.0209(16) 0.0079(15)

loop_
_atom_type_symbol
_atom_type_description
_atom_type_scat_dispersion_real
_atom_type_scat_dispersion_imag
_atom_type_scat_source
C C 0.0033 0.0016 'International Tables Vol C Tables 4.2.6.8 and 6.1.1.4'
H H 0.0000 0.0000 'International Tables Vol C Tables 4.2.6.8 and 6.1.1.4'
N N 0.0061 0.0033 'International Tables Vol C Tables 4.2.6.8 and 6.1.1.4'
O O 0.0106 0.0060 'International Tables Vol C Tables 4.2.6.8 and 6.1.1.4'
S S 0.1246 0.1234 'International Tables Vol C Tables 4.2.6.8 and 6.1.1.4'
Bi Bi -4.1077 10.2566 'International Tables Vol C Tables 4.2.6.8 and 6.1.1.4'

loop_
_geom_angle_atom_site_label_1
_geom_angle_atom_site_label_2
_geom_angle_atom_site_label_3
_geom_angle
_geom_angle_site_symmetry_1
_geom_angle_site_symmetry_3
C1 Bi1 O1 85.4(4) . .
C1 Bi1 O2 88.6(4) . 2_575
O1 Bi1 O2 172.5(3) . 2_575
C1 Bi1 N2 72.1(5) . .
O1 Bi1 N2 82.0(4) . .
O2 Bi1 N2 92.0(4) 2_575 .
C1 Bi1 N1 72.6(5) . .
O1 Bi1 N1 95.4(4) . .
O2 Bi1 N1 86.9(4) 2_575 .
N2 Bi1 N1 144.7(4) . .
C6 C1 C2 123.6(13) . .
C6 C1 Bi1 119.1(10) . .
C2 C1 Bi1 117.1(10) . .
C1 C2 C3 114.9(15) . .
C1 C2 C7 120.4(13) . .
C3 C2 C7 124.6(15) . .
C4 C3 C2 122.0(17) . .
C4 C3 H3 119.0 . .
C2 C3 H3 119.0 . .
C3 C4 C5 122.2(16) . .
C3 C4 H4 118.9 . .
C5 C4 H4 118.9 . .
C6 C5 C4 116.5(17) . .
C6 C5 H5 121.7 . .
C4 C5 H5 121.7 . .
C1 C6 C5 120.7(16) . .
C1 C6 C10 116.0(13) . .
C5 C6 C10 122.9(15) . .
C2 C7 N1 111.0(13) . .
C2 C7 H7A 109.4 . .
N1 C7 H7A 109.4 . .
C2 C7 H7B 109.4 . .
N1 C7 H7B 109.4 . .
H7A C7 H7B 108.0 . .
N1 C8 H8A 109.5 . .
N1 C8 H8B 109.5 . .
H8A C8 H8B 109.5 . .
N1 C8 H8C 109.5 . .
H8A C8 H8C 109.5 . .
H8B C8 H8C 109.5 . .
N1 C9 H9A 109.5 . .
N1 C9 H9B 109.5 . .
H9A C9 H9B 109.5 . .
N1 C9 H9C 109.5 . .
H9A C9 H9C 109.5 . .
H9B C9 H9C 109.5 . .
N2 C10 C6 110.7(13) . .
N2 C10 H10A 109.5 . .
C6 C10 H10A 109.5 . .
N2 C10 H10B 109.5 . .
C6 C10 H10B 109.5 . .
H10A C10 H10B 108.1 . .
N2 C11 H11A 109.5 . .
N2 C11 H11B 109.5 . .
H11A C11 H11B 109.5 . .
N2 C11 H11C 109.5 . .
H11A C11 H11C 109.5 . .
H11B C11 H11C 109.5 . .
N2 C12 H12A 109.5 . .
N2 C12 H12B 109.5 . .
H12A C12 H12B 109.5 . .
N2 C12 H12C 109.5 . .
H12A C12 H12C 109.5 . .
H12B C12 H12C 109.5 . .
C9 N1 C7 113.0(13) . .
C9 N1 C8 100.9(14) . .
C7 N1 C8 114.6(13) . .
C9 N1 Bi1 110.3(10) . .
C7 N1 Bi1 102.4(8) . .
C8 N1 Bi1 115.9(10) . .
C12 N2 C10 111.3(14) . .
C12 N2 C11 109.6(15) . .
C10 N2 C11 113.3(13) . .
C12 N2 Bi1 109.5(11) . .
C10 N2 Bi1 102.5(8) . .
C11 N2 Bi1 110.4(10) . .
S1 O1 Bi1 118.7(6) . .
S1 O2 Bi1 112.7(5) . 2_574
O3 S1 O4 112.9(8) . .
O3 S1 O2 112.0(7) . .
O4 S1 O2 107.4(7) . .
O3 S1 O1 109.5(7) . .
O4 S1 O1 109.7(7) . .
O2 S1 O1 105.0(6) . .

loop_
_geom_bond_atom_site_label_1
_geom_bond_atom_site_label_2
_geom_bond_distance
_geom_bond_site_symmetry_2
Bi1 C1 2.189(12) .
Bi1 O1 2.327(9) .
Bi1 O2 2.347(9) 2_575
Bi1 N2 2.481(12) .
Bi1 N1 2.532(12) .
C1 C6 1.361(19) .
C1 C2 1.40(2) .
C2 C3 1.41(2) .
C2 C7 1.43(2) .
C3 C4 1.32(3) .
C3 H3 0.9300 .
C4 C5 1.44(3) .
C4 H4 0.9300 .
C5 C6 1.37(2) .
C5 H5 0.9300 .
C6 C10 1.53(3) .
C7 N1 1.50(2) .
C7 H7A 0.9700 .
C7 H7B 0.9700 .
C8 N1 1.54(2) .
C8 H8A 0.9600 .
C8 H8B 0.9600 .
C8 H8C 0.9600 .
C9 N1 1.49(2) .
C9 H9A 0.9600 .
C9 H9B 0.9600 .
C9 H9C 0.9600 .
C10 N2 1.46(2) .
C10 H10A 0.9700 .
C10 H10B 0.9700 .
C11 N2 1.47(2) .
C11 H11A 0.9600 .
C11 H11B 0.9600 .
C11 H11C 0.9600 .
C12 N2 1.45(2) .
C12 H12A 0.9600 .
C12 H12B 0.9600 .
C12 H12C 0.9600 .
O1 S1 1.484(10) .
O2 S1 1.481(10) .
O2 Bi1 2.347(9) 2_574
O3 S1 1.453(11) .
O4 S1 1.455(14) .

loop_
_geom_torsion_atom_site_label_1
_geom_torsion_atom_site_label_2
_geom_torsion_atom_site_label_3
_geom_torsion_atom_site_label_4
_geom_torsion
_geom_torsion_site_symmetry_1
O1 Bi1 C1 C6 -63.7(11) .
O2 Bi1 C1 C6 111.9(11) 2_575
N2 Bi1 C1 C6 19.3(10) .
N1 Bi1 C1 C6 -160.8(11) .
O1 Bi1 C1 C2 111.8(10) .
O2 Bi1 C1 C2 -72.6(10) 2_575
N2 Bi1 C1 C2 -165.2(11) .
N1 Bi1 C1 C2 14.7(10) .
C6 C1 C2 C3 -1(2) .
Bi1 C1 C2 C3 -176.1(11) .
C6 C1 C2 C7 -179.2(14) .
Bi1 C1 C2 C7 5.5(18) .
C1 C2 C3 C4 2(3) .
C7 C2 C3 C4 -179.7(19) .
C2 C3 C4 C5 -1(3) .
C3 C4 C5 C6 -2(3) .
C2 C1 C6 C5 -1(2) .
Bi1 C1 C6 C5 173.7(12) .
C2 C1 C6 C10 -174.9(14) .
Bi1 C1 C6 C10 0.3(18) .
C4 C5 C6 C1 3(2) .
C4 C5 C6 C10 175.6(16) .
C1 C2 C7 N1 -36(2) .
C3 C2 C7 N1 145.4(16) .
C1 C6 C10 N2 -35.3(18) .
C5 C6 C10 N2 151.4(15) .
C2 C7 N1 C9 160.8(14) .
C2 C7 N1 C8 -84.2(17) .
C2 C7 N1 Bi1 42.2(14) .
C1 Bi1 N1 C9 -150.6(12) .
O1 Bi1 N1 C9 125.9(11) .
O2 Bi1 N1 C9 -61.2(11) 2_575
N2 Bi1 N1 C9 -150.3(10) .
C1 Bi1 N1 C7 -30.1(9) .
O1 Bi1 N1 C7 -113.5(9) .
O2 Bi1 N1 C7 59.4(9) 2_575
N2 Bi1 N1 C7 -29.8(13) .
C1 Bi1 N1 C8 95.5(12) .
O1 Bi1 N1 C8 12.1(12) .
O2 Bi1 N1 C8 -175.0(12) 2_575
N2 Bi1 N1 C8 95.8(13) .
C6 C10 N2 C12 162.8(14) .
C6 C10 N2 C11 -73.1(16) .
C6 C10 N2 Bi1 45.9(12) .
C1 Bi1 N2 C12 -152.9(13) .
O1 Bi1 N2 C12 -65.2(12) .
O2 Bi1 N2 C12 119.2(12) 2_575
N1 Bi1 N2 C12 -153.2(12) .
C1 Bi1 N2 C10 -34.7(9) .
O1 Bi1 N2 C10 53.0(9) .
O2 Bi1 N2 C10 -122.5(9) 2_575
N1 Bi1 N2 C10 -35.0(13) .
C1 Bi1 N2 C11 86.3(11) .
O1 Bi1 N2 C11 174.0(11) .
O2 Bi1 N2 C11 -1.6(10) 2_575
N1 Bi1 N2 C11 86.0(12) .
C1 Bi1 O1 S1 -159.6(8) .
N2 Bi1 O1 S1 127.9(7) .
N1 Bi1 O1 S1 -87.6(7) .
Bi1 O2 S1 O3 -158.6(7) 2_574
Bi1 O2 S1 O4 -34.1(8) 2_574
Bi1 O2 S1 O1 82.7(6) 2_574
Bi1 O1 S1 O3 7.6(10) .
Bi1 O1 S1 O4 -116.8(8) .
Bi1 O1 S1 O2 128.0(6) .
